data_7100213
loop_
_publ_author_name
'Jason Love'
'A. Blake'
'Gonzalo Givaja'
'M. Schroder'
'Claire Wilson'

_publ_section_title
;
Metal-directed ring expansion in Schiff-base
polypyrollic macrocycles
;
_journal_name_full 'Chemical Communications'
_journal_paper_doi 10.1039/b507729j
_journal_year 2005
_chemical_formula_sum 'C49.25 H51.25 Cd2 Cl9.75 N8 O8'
_chemical_formula_weight 1453.67
_space_group_IT_number 2
_symmetry_cell_setting triclinic
_symmetry_space_group_name_Hall '-P 1'
_symmetry_space_group_name_H-M 'P -1'
_cell_angle_alpha 74.108(1)
_cell_angle_beta 74.961(1)
_cell_angle_gamma 70.241(1)
_cell_formula_units_Z 4
_cell_length_a 14.6804(13)
_cell_length_b 20.348(2)
_cell_length_c 25.125(2)
_cell_measurement_temperature 150(2)
_cell_volume 6677(2)
_diffrn_ambient_temperature 150(2)
_exptl_crystal_density_diffrn 1.446
_cod_depositor_comments
;
The following automatic conversions were performed:
'_symmetry_cell_setting' value 'Triclinic' changed to 'triclinic'
according to '/home/saulius/struct/CIF-dictionaries/cif_core.dic'
dictionary named 'cif_core.dic' version 2.4.1 from 2010-06-29.

Automatic conversion script
Id: cif_fix_enum 1527 2010-12-29 10:47:43Z saulius 
;
_cod_database_code 7100213

loop_
_symmetry_equiv_pos_as_xyz
'x, y, z'
'-x, -y, -z'

loop_
_atom_site_label
_atom_site_type_symbol
_atom_site_fract_x
_atom_site_fract_y
_atom_site_fract_z
_atom_site_U_iso_or_equiv
_atom_site_adp_type
_atom_site_occupancy
_atom_site_symmetry_multiplicity
_atom_site_calc_flag
_atom_site_refinement_flags
_atom_site_disorder_assembly
_atom_site_disorder_group
Cd1 Cd 0.74246(3) 0.03570(2) 0.604141(19) 0.02685(13) Uani 1 1 d . . .
Cd2 Cd 0.57840(3) 0.20601(2) 0.655930(19) 0.02574(12) Uani 1 1 d . . .
O1 O 0.7875(5) 0.1193(3) 0.5181(2) 0.0585(17) Uani 1 1 d . . .
O2 O 0.6872(4) 0.0604(3) 0.5218(2) 0.0368(11) Uani 1 1 d . . .
O3 O 0.6653(3) -0.0053(2) 0.69944(18) 0.0295(10) Uani 1 1 d . . .
O4 O 0.5736(3) 0.0892(2) 0.65180(16) 0.0231(9) Uani 1 1 d . . .
O5 O 0.5522(4) 0.2236(3) 0.5654(2) 0.0495(14) Uani 1 1 d . . .
O6 O 0.6193(4) 0.2959(3) 0.5792(2) 0.0421(12) Uani 1 1 d . . .
O7 O 0.6602(3) 0.1327(2) 0.72998(19) 0.0330(11) Uani 1 1 d . . .
O8 O 0.7498(3) 0.1249(2) 0.64684(19) 0.0313(10) Uani 1 1 d . . .
N1 N 0.3836(4) 0.1629(3) 0.6263(2) 0.0288(12) Uani 1 1 d . . .
H1B H 0.4471 0.1454 0.6269 0.035 Uiso 1 1 calc R . .
N2 N 0.5409(4) -0.0006(3) 0.5846(2) 0.0329(13) Uani 1 1 d . . .
H2A H 0.5815 0.0224 0.5612 0.040 Uiso 1 1 calc R . .
N3 N 0.7463(4) -0.0839(3) 0.6065(2) 0.0303(12) Uani 1 1 d . . .
N4 N 0.9030(4) -0.0337(3) 0.6040(2) 0.0305(12) Uani 1 1 d . . .
N5 N 0.9359(4) 0.1163(3) 0.5764(2) 0.0336(13) Uani 1 1 d . . .
H5A H 0.8778 0.1208 0.5986 0.040 Uiso 1 1 calc R . .
N6 N 0.7764(4) 0.2707(3) 0.6325(2) 0.0326(13) Uani 1 1 d . . .
H6A H 0.7326 0.2805 0.6112 0.039 Uiso 1 1 calc R . .
N7 N 0.5784(4) 0.2877(3) 0.7086(2) 0.0287(12) Uani 1 1 d . . .
N8 N 0.4208(4) 0.2421(3) 0.7046(2) 0.0271(12) Uani 1 1 d . . .
C1 C 0.3384(5) 0.2491(3) 0.6905(3) 0.0288(14) Uani 1 1 d . . .
H1A H 0.2826 0.2829 0.7064 0.035 Uiso 1 1 calc R . .
C2 C 0.3191(5) 0.2137(4) 0.6548(3) 0.0319(15) Uani 1 1 d . . .
C3 C 0.2271(5) 0.2275(5) 0.6423(3) 0.049(2) Uani 1 1 d . . .
H3A H 0.1682 0.2610 0.6559 0.059 Uiso 1 1 calc R . .
C4 C 0.2364(6) 0.1834(5) 0.6063(3) 0.050(2) Uani 1 1 d . . .
H4A H 0.1851 0.1810 0.5911 0.060 Uiso 1 1 calc R . .
C5 C 0.3344(5) 0.1437(4) 0.5969(3) 0.0364(17) Uani 1 1 d . . .
C6 C 0.3880(5) 0.0919(4) 0.5580(3) 0.0410(18) Uani 1 1 d . . .
C7 C 0.3099(6) 0.0776(5) 0.5347(4) 0.057(2) Uani 1 1 d . . .
H7A H 0.3429 0.0431 0.5102 0.085 Uiso 1 1 calc R . .
H7B H 0.2734 0.1223 0.5132 0.085 Uiso 1 1 calc R . .
H7C H 0.2642 0.0583 0.5662 0.085 Uiso 1 1 calc R . .
C8 C 0.4556(5) 0.1255(4) 0.5080(3) 0.0430(18) Uani 1 1 d . . .
H8A H 0.5073 0.1329 0.5218 0.064 Uiso 1 1 calc R . .
H8B H 0.4168 0.1714 0.4891 0.064 Uiso 1 1 calc R . .
H8C H 0.4859 0.0935 0.4813 0.064 Uiso 1 1 calc R . .
C9 C 0.4419(5) 0.0232(4) 0.5907(3) 0.0359(16) Uani 1 1 d . . .
C10 C 0.4058(6) -0.0282(5) 0.6310(4) 0.050(2) Uani 1 1 d . . .
H10A H 0.3382 -0.0260 0.6440 0.060 Uiso 1 1 calc R . .
C11 C 0.4848(6) -0.0837(5) 0.6494(3) 0.0459(19) Uani 1 1 d . . .
H11A H 0.4812 -0.1259 0.6769 0.055 Uiso 1 1 calc R . .
C12 C 0.5697(5) -0.0655(4) 0.6199(3) 0.0353(16) Uani 1 1 d . . .
C13 C 0.6671(5) -0.1048(4) 0.6263(3) 0.0368(16) Uani 1 1 d . . .
H13A H 0.6761 -0.1523 0.6475 0.044 Uiso 1 1 calc R . .
C14 C 0.8358(5) -0.1335(4) 0.6167(3) 0.0331(15) Uani 1 1 d . . .
C15 C 0.8545(7) -0.2078(4) 0.6249(3) 0.048(2) Uani 1 1 d . . .
H15A H 0.8041 -0.2258 0.6225 0.058 Uiso 1 1 calc R . .
C16 C 0.9421(7) -0.2550(4) 0.6360(3) 0.054(2) Uani 1 1 d . . .
H16A H 0.9520 -0.3048 0.6414 0.065 Uiso 1 1 calc R . .
C17 C 1.0167(7) -0.2294(4) 0.6392(3) 0.055(2) Uani 1 1 d . . .
H17A H 1.0775 -0.2619 0.6479 0.066 Uiso 1 1 calc R . .
C18 C 1.0027(6) -0.1575(4) 0.6300(3) 0.0437(18) Uani 1 1 d . . .
H18A H 1.0538 -0.1407 0.6330 0.052 Uiso 1 1 calc R . .
C19 C 0.9156(5) -0.1085(4) 0.6163(3) 0.0346(16) Uani 1 1 d . . .
C20 C 0.9824(5) -0.0133(4) 0.5758(3) 0.0303(15) Uani 1 1 d . . .
H20A H 1.0371 -0.0503 0.5631 0.036 Uiso 1 1 calc R . .
C21 C 0.9982(5) 0.0537(4) 0.5619(3) 0.0326(15) Uani 1 1 d . . .
C22 C 1.0828(5) 0.0696(4) 0.5279(3) 0.0385(17) Uani 1 1 d . . .
H22A H 1.1398 0.0365 0.5122 0.046 Uiso 1 1 calc R . .
C23 C 1.0690(5) 0.1421(4) 0.5211(3) 0.0353(16) Uani 1 1 d . . .
H23A H 1.1143 0.1678 0.4995 0.042 Uiso 1 1 calc R . .
C24 C 0.9775(5) 0.1701(4) 0.5515(3) 0.0311(15) Uani 1 1 d . . .
C25 C 0.9225(5) 0.2469(4) 0.5544(3) 0.0400(17) Uani 1 1 d . . .
C26 C 0.9936(6) 0.2935(5) 0.5328(4) 0.051(2) Uani 1 1 d . . .
H26A H 1.0254 0.2900 0.4938 0.076 Uiso 1 1 calc R . .
H26B H 1.0439 0.2767 0.5565 0.076 Uiso 1 1 calc R . .
H26C H 0.9567 0.3432 0.5344 0.076 Uiso 1 1 calc R . .
C27 C 0.8456(6) 0.2716(5) 0.5158(3) 0.049(2) Uani 1 1 d . . .
H27A H 0.8006 0.2419 0.5293 0.074 Uiso 1 1 calc R . .
H27B H 0.8793 0.2672 0.4773 0.074 Uiso 1 1 calc R . .
H27C H 0.8081 0.3215 0.5164 0.074 Uiso 1 1 calc R . .
C28 C 0.8740(5) 0.2525(4) 0.6151(3) 0.0342(16) Uani 1 1 d . . .
C29 C 0.9185(6) 0.2419(4) 0.6600(3) 0.0440(19) Uani 1 1 d . . .
H29A H 0.9873 0.2286 0.6594 0.053 Uiso 1 1 calc R . .
C30 C 0.8446(6) 0.2543(4) 0.7061(3) 0.0431(18) Uani 1 1 d . . .
H30A H 0.8533 0.2512 0.7430 0.052 Uiso 1 1 calc R . .
C31 C 0.7549(6) 0.2719(4) 0.6890(3) 0.0375(17) Uani 1 1 d . . .
C32 C 0.6595(5) 0.2842(4) 0.7232(3) 0.0336(16) Uani 1 1 d . . .
H32A H 0.6541 0.2903 0.7601 0.040 Uiso 1 1 calc R . .
C33 C 0.4893(5) 0.3053(4) 0.7473(3) 0.0331(15) Uani 1 1 d . . .
C34 C 0.4759(6) 0.3490(4) 0.7851(4) 0.047(2) Uani 1 1 d . . .
H34A H 0.5267 0.3686 0.7840 0.057 Uiso 1 1 calc R . .
C35 C 0.3907(6) 0.3633(5) 0.8233(4) 0.055(2) Uani 1 1 d . . .
H35A H 0.3819 0.3943 0.8476 0.066 Uiso 1 1 calc R . .
C36 C 0.3166(6) 0.3332(4) 0.8272(3) 0.047(2) Uani 1 1 d . . .
H36A H 0.2593 0.3405 0.8557 0.056 Uiso 1 1 calc R . .
C37 C 0.3280(5) 0.2924(4) 0.7886(3) 0.0356(16) Uani 1 1 d . . .
H37A H 0.2773 0.2722 0.7906 0.043 Uiso 1 1 calc R . .
C38 C 0.4125(5) 0.2802(3) 0.7470(3) 0.0288(14) Uani 1 1 d . . .
C39 C 0.7341(5) 0.1053(4) 0.4955(3) 0.0324(15) Uani 1 1 d . . .
C40 C 0.7232(6) 0.1379(6) 0.4361(4) 0.063(3) Uani 1 1 d . . .
H40A H 0.7535 0.1770 0.4222 0.095 Uiso 1 1 calc R . .
H40B H 0.6531 0.1564 0.4338 0.095 Uiso 1 1 calc R . .
H40C H 0.7559 0.1017 0.4130 0.095 Uiso 1 1 calc R . .
C41 C 0.5829(4) 0.0399(3) 0.6961(2) 0.0225(13) Uani 1 1 d U . .
C42 C 0.4961(6) 0.0392(4) 0.7425(3) 0.0421(18) Uani 1 1 d . . .
H42A H 0.5124 -0.0038 0.7717 0.063 Uiso 1 1 calc R . .
H42B H 0.4405 0.0394 0.7276 0.063 Uiso 1 1 calc R . .
H42C H 0.4781 0.0816 0.7586 0.063 Uiso 1 1 calc R . .
C43 C 0.5879(6) 0.2744(4) 0.5473(3) 0.0424(18) Uani 1 1 d . . .
C44 C 0.5985(9) 0.3099(6) 0.4851(4) 0.076(3) Uani 1 1 d . . .
H44A H 0.5730 0.3618 0.4812 0.113 Uiso 1 1 calc R . .
H44B H 0.5612 0.2935 0.4668 0.113 Uiso 1 1 calc R . .
H44C H 0.6682 0.2971 0.4673 0.113 Uiso 1 1 calc R . .
C45 C 0.7396(5) 0.1089(4) 0.7002(3) 0.0307(15) Uani 1 1 d . . .
C46 C 0.8260(6) 0.0604(5) 0.7264(4) 0.051(2) Uani 1 1 d . . .
H46A H 0.8073 0.0534 0.7675 0.076 Uiso 1 1 calc R . .
H46B H 0.8806 0.0819 0.7136 0.076 Uiso 1 1 calc R . .
H46C H 0.8467 0.0142 0.7152 0.076 Uiso 1 1 calc R . .
Cd3 Cd 0.93490(3) 0.36465(2) 0.949093(18) 0.02099(12) Uani 1 1 d . . .
Cd4 Cd 0.83896(3) 0.20718(2) 1.029910(19) 0.02304(12) Uani 1 1 d . . .
N9 N 0.7559(4) 0.2706(3) 1.1523(2) 0.0264(11) Uani 1 1 d . . .
H9A H 0.8120 0.2386 1.1435 0.032 Uiso 1 1 calc R . .
N10 N 0.8510(4) 0.4212(3) 1.0810(2) 0.0260(12) Uani 1 1 d . . .
H10B H 0.8491 0.3878 1.0656 0.031 Uiso 1 1 calc R . .
N11 N 0.8836(4) 0.4831(3) 0.9523(2) 0.0237(11) Uani 1 1 d . . .
N12 N 0.9813(4) 0.4277(3) 0.8539(2) 0.0218(11) Uani 1 1 d . . .
N13 N 1.0883(3) 0.2760(2) 0.8442(2) 0.0216(11) Uani 1 1 d . . .
H13B H 1.1032 0.2826 0.8737 0.026 Uiso 1 1 calc R . .
N14 N 1.0104(4) 0.1211(3) 0.9193(2) 0.0249(11) Uani 1 1 d . . .
H14A H 0.9864 0.1640 0.9270 0.030 Uiso 1 1 calc R . .
N15 N 0.8109(4) 0.1178(3) 1.0009(2) 0.0282(12) Uani 1 1 d . . .
N16 N 0.7093(4) 0.1729(3) 1.0985(2) 0.0262(12) Uani 1 1 d . . .
O9 O 1.1044(3) 0.3098(2) 0.93962(19) 0.0304(10) Uani 1 1 d . . .
O10 O 1.0250(3) 0.3240(2) 1.0235(2) 0.0354(11) Uani 1 1 d . . .
O11 O 0.8165(3) 0.3669(2) 0.89774(18) 0.0266(9) Uani 1 1 d . . .
O12 O 0.9056(3) 0.2612(2) 0.93377(17) 0.0217(9) Uani 1 1 d . . .
O13 O 0.9193(4) 0.1629(3) 1.1153(2) 0.0384(12) Uani 1 1 d . . .
O14 O 1.0034(4) 0.1651(2) 1.0299(2) 0.0379(11) Uani 1 1 d . . .
O15 O 0.8089(3) 0.3306(2) 1.02699(17) 0.0229(9) Uani 1 1 d . . .
O16 O 0.6914(3) 0.3035(2) 1.00698(19) 0.0285(10) Uani 1 1 d . . .
C47 C 0.6467(5) 0.2176(3) 1.1273(3) 0.0276(14) Uani 1 1 d . . .
H47A H 0.5802 0.2167 1.1350 0.033 Uiso 1 1 calc R . .
C48 C 0.6657(5) 0.2689(4) 1.1492(3) 0.0303(14) Uani 1 1 d . . .
C49 C 0.5972(6) 0.3271(4) 1.1677(4) 0.0461(19) Uani 1 1 d . . .
H49A H 0.5278 0.3387 1.1710 0.055 Uiso 1 1 calc R . .
C50 C 0.6471(6) 0.3660(4) 1.1809(4) 0.0453(19) Uani 1 1 d . . .
H50A H 0.6185 0.4093 1.1942 0.054 Uiso 1 1 calc R . .
C51 C 0.7453(5) 0.3300(3) 1.1712(3) 0.0311(15) Uani 1 1 d . . .
C52 C 0.8311(5) 0.3493(4) 1.1792(3) 0.0334(15) Uani 1 1 d . . .
C53 C 0.8110(6) 0.3613(4) 1.2391(3) 0.0461(19) Uani 1 1 d . . .
H53A H 0.8665 0.3734 1.2449 0.069 Uiso 1 1 calc R . .
H53B H 0.8031 0.3176 1.2661 0.069 Uiso 1 1 calc R . .
H53C H 0.7507 0.4004 1.2448 0.069 Uiso 1 1 calc R . .
C54 C 0.9287(5) 0.2905(4) 1.1694(3) 0.0403(18) Uani 1 1 d . . .
H54A H 0.9824 0.3051 1.1747 0.060 Uiso 1 1 calc R . .
H54B H 0.9418 0.2829 1.1309 0.060 Uiso 1 1 calc R . .
H54C H 0.9242 0.2461 1.1962 0.060 Uiso 1 1 calc R . .
C55 C 0.8400(5) 0.4167(3) 1.1369(3) 0.0261(14) Uani 1 1 d . . .
C56 C 0.8456(5) 0.4803(3) 1.1445(3) 0.0312(15) Uani 1 1 d . . .
H56A H 0.8396 0.4922 1.1795 0.037 Uiso 1 1 calc R . .
C57 C 0.8615(5) 0.5235(3) 1.0914(3) 0.0292(14) Uani 1 1 d . . .
H57A H 0.8684 0.5701 1.0836 0.035 Uiso 1 1 calc R . .
C58 C 0.8655(5) 0.4857(3) 1.0517(3) 0.0257(14) Uani 1 1 d . . .
C59 C 0.8786(4) 0.5122(3) 0.9937(3) 0.0233(13) Uani 1 1 d . . .
H59A H 0.8848 0.5592 0.9825 0.028 Uiso 1 1 calc R . .
C60 C 0.8857(5) 0.5289(3) 0.8977(3) 0.0250(13) Uani 1 1 d . . .
C61 C 0.8338(5) 0.6017(3) 0.8921(3) 0.0318(15) Uani 1 1 d . . .
H61A H 0.7952 0.6197 0.9246 0.038 Uiso 1 1 calc R . .
C62 C 0.8380(5) 0.6471(3) 0.8405(3) 0.0363(16) Uani 1 1 d . . .
H62A H 0.8024 0.6962 0.8376 0.044 Uiso 1 1 calc R . .
C63 C 0.8933(5) 0.6226(3) 0.7929(3) 0.0337(16) Uani 1 1 d . . .
H63A H 0.8977 0.6546 0.7574 0.040 Uiso 1 1 calc R . .
C64 C 0.9426(5) 0.5502(3) 0.7974(3) 0.0310(15) Uani 1 1 d . . .
H64A H 0.9817 0.5329 0.7648 0.037 Uiso 1 1 calc R . .
C65 C 0.9353(4) 0.5025(3) 0.8494(3) 0.0230(13) Uani 1 1 d . . .
C66 C 0.9906(5) 0.4013(3) 0.8113(3) 0.0251(13) Uani 1 1 d . . .
H66A H 0.9649 0.4333 0.7797 0.030 Uiso 1 1 calc R . .
C67 C 1.0353(5) 0.3288(3) 0.8065(3) 0.0277(14) Uani 1 1 d . . .
C68 C 1.0301(5) 0.2974(3) 0.7653(3) 0.0342(16) Uani 1 1 d . . .
H68A H 0.9994 0.3210 0.7335 0.041 Uiso 1 1 calc R . .
C69 C 1.0784(6) 0.2242(4) 0.7792(3) 0.0364(16) Uani 1 1 d . . .
H69A H 1.0856 0.1892 0.7587 0.044 Uiso 1 1 calc R . .
C70 C 1.1138(5) 0.2123(3) 0.8284(3) 0.0263(14) Uani 1 1 d . . .
C71 C 1.1691(5) 0.1426(3) 0.8608(3) 0.0286(14) Uani 1 1 d . . .
C72 C 1.2568(5) 0.1057(4) 0.8201(3) 0.0401(18) Uani 1 1 d . . .
H72A H 1.3010 0.1358 0.8038 0.060 Uiso 1 1 calc R . .
H72B H 1.2329 0.0980 0.7900 0.060 Uiso 1 1 calc R . .
H72C H 1.2925 0.0596 0.8406 0.060 Uiso 1 1 calc R . .
C73 C 1.2060(5) 0.1529(4) 0.9092(3) 0.0322(15) Uani 1 1 d . . .
H73A H 1.1498 0.1767 0.9350 0.048 Uiso 1 1 calc R . .
H73B H 1.2514 0.1823 0.8937 0.048 Uiso 1 1 calc R . .
H73C H 1.2404 0.1063 0.9296 0.048 Uiso 1 1 calc R . .
C74 C 1.0993(5) 0.0969(3) 0.8868(3) 0.0275(14) Uani 1 1 d . . .
C75 C 1.1116(5) 0.0271(3) 0.8845(3) 0.0326(15) Uani 1 1 d . . .
H75A H 1.1667 -0.0030 0.8647 0.039 Uiso 1 1 calc R . .
C76 C 1.0271(6) 0.0099(3) 0.9171(3) 0.0386(17) Uani 1 1 d . . .
H76A H 1.0148 -0.0348 0.9238 0.046 Uiso 1 1 calc R . .
C77 C 0.9639(5) 0.0688(3) 0.9383(3) 0.0265(14) Uani 1 1 d . . .
C78 C 0.8754(5) 0.0691(3) 0.9746(3) 0.0289(14) Uani 1 1 d . . .
H78A H 0.8582 0.0261 0.9819 0.035 Uiso 1 1 calc R . .
C79 C 0.7225(4) 0.1013(3) 1.0328(3) 0.0255(14) Uani 1 1 d . . .
C80 C 0.6809(5) 0.0604(3) 1.0140(3) 0.0346(16) Uani 1 1 d . . .
H80A H 0.7091 0.0470 0.9785 0.042 Uiso 1 1 calc R . .
C81 C 0.6007(5) 0.0398(4) 1.0460(3) 0.0388(17) Uani 1 1 d . . .
H81A H 0.5731 0.0128 1.0325 0.047 Uiso 1 1 calc R . .
C82 C 0.5602(5) 0.0580(4) 1.0975(3) 0.0380(17) Uani 1 1 d . . .
H82A H 0.5072 0.0410 1.1208 0.046 Uiso 1 1 calc R . .
C83 C 0.5961(5) 0.1006(3) 1.1152(3) 0.0321(15) Uani 1 1 d . . .
H83A H 0.5663 0.1138 1.1506 0.039 Uiso 1 1 calc R . .
C84 C 0.6760(5) 0.1253(3) 1.0824(3) 0.0309(15) Uani 1 1 d . . .
C85 C 1.1033(4) 0.3021(3) 0.9909(3) 0.0246(14) Uani 1 1 d . . .
C86 C 1.1982(6) 0.2667(4) 1.0120(4) 0.0447(19) Uani 1 1 d . . .
H86A H 1.1859 0.2623 1.0528 0.067 Uiso 1 1 calc R . .
H86B H 1.2439 0.2954 0.9939 0.067 Uiso 1 1 calc R . .
H86C H 1.2270 0.2191 1.0030 0.067 Uiso 1 1 calc R . .
C87 C 0.8408(5) 0.3003(3) 0.9044(3) 0.0274(14) Uani 1 1 d . . .
C88 C 0.7930(6) 0.2655(4) 0.8788(3) 0.0400(17) Uani 1 1 d . . .
H88A H 0.8421 0.2239 0.8656 0.060 Uiso 1 1 calc R . .
H88B H 0.7655 0.2996 0.8469 0.060 Uiso 1 1 calc R . .
H88C H 0.7402 0.2502 0.9070 0.060 Uiso 1 1 calc R . .
C89 C 0.9997(5) 0.1522(3) 1.0815(3) 0.0307(15) Uani 1 1 d . . .
C90 C 1.0927(6) 0.1217(5) 1.1053(4) 0.049(2) Uani 1 1 d . . .
H90A H 1.1008 0.1570 1.1222 0.074 Uiso 1 1 calc R . .
H90B H 1.1491 0.1094 1.0752 0.074 Uiso 1 1 calc R . .
H90C H 1.0888 0.0786 1.1342 0.074 Uiso 1 1 calc R . .
C91 C 0.7223(5) 0.3482(3) 1.0156(3) 0.0276(14) Uani 1 1 d . . .
C92 C 0.6621(5) 0.4245(3) 1.0119(3) 0.0387(17) Uani 1 1 d . . .
H92A H 0.5963 0.4298 1.0060 0.058 Uiso 1 1 calc R . .
H92B H 0.6941 0.4545 0.9802 0.058 Uiso 1 1 calc R . .
H92C H 0.6564 0.4392 1.0469 0.058 Uiso 1 1 calc R . .
Cl1 Cl 0.3489(2) -0.02121(14) 1.12107(13) 0.0747(7) Uani 1 1 d . . .
Cl2 Cl 0.3315(3) -0.16064(16) 1.13208(11) 0.0849(9) Uani 1 1 d . . .
Cl3 Cl 0.5226(2) -0.13764(17) 1.11089(15) 0.0891(9) Uani 1 1 d . . .
Cl4 Cl 0.84075(17) -0.16906(12) 0.76216(9) 0.0586(6) Uani 1 1 d . . .
Cl5 Cl 0.69442(17) -0.15197(13) 0.86258(10) 0.0637(6) Uani 1 1 d . . .
Cl6 Cl 0.6518(2) -0.19038(17) 0.77270(11) 0.0807(8) Uani 1 1 d . . .
Cl7 Cl 0.6145(2) 0.60857(14) 1.02817(13) 0.0898(10) Uani 1 1 d . A .
Cl8 Cl 0.5818(3) 0.7111(4) 0.9229(2) 0.0930(18) Uani 0.60 1 d P A 1
Cl9 Cl 0.5032(6) 0.7492(4) 1.0289(4) 0.111(3) Uani 0.60 1 d P A 1
Cl8' Cl 0.5710(5) 0.6422(8) 0.9304(3) 0.118(4) Uani 0.40 1 d P A 2
Cl9' Cl 0.5221(8) 0.7572(5) 0.9870(6) 0.113(4) Uani 0.40 1 d P A 2
Cl10 Cl 0.2936(4) 0.5621(2) 1.23475(15) 0.1199(13) Uani 1 1 d . . .
Cl11 Cl 0.4467(2) 0.53670(17) 1.13713(16) 0.0959(10) Uani 1 1 d . . .
Cl12 Cl 0.3221(3) 0.44298(17) 1.1841(2) 0.1285(16) Uani 1 1 d . . .
C1S C 0.4002(7) -0.1125(5) 1.1437(4) 0.055(2) Uani 1 1 d . . .
H1SA H 0.3981 -0.1221 1.1852 0.066 Uiso 1 1 calc R . .
C2S C 0.7151(6) -0.1411(4) 0.7887(4) 0.055(2) Uani 1 1 d . . .
H2SA H 0.6885 -0.0895 0.7718 0.066 Uiso 1 1 calc R . .
C3S C 0.5295(6) 0.6787(5) 0.9935(4) 0.056(2) Uani 1 1 d . . .
H3SA H 0.4688 0.6655 0.9953 0.067 Uiso 1 1 calc R A 1
C4S C 0.3307(7) 0.5283(5) 1.1721(4) 0.063(3) Uani 1 1 d . . .
H4SA H 0.2832 0.5592 1.1467 0.076 Uiso 1 1 calc R . .
Cl15 Cl 1.1447(5) 0.4442(3) 0.3279(2) 0.0799(16) Uani 0.50 1 d PD B .
Cl14 Cl 1.0906(6) 0.5721(3) 0.3678(2) 0.094(2) Uani 0.50 1 d PD B .
Cl13 Cl 1.0185(11) 0.4550(7) 0.4301(6) 0.112(5) Uiso 0.25 1 d PD B 1
Cl23 Cl 1.0652(18) 0.4529(12) 0.4495(7) 0.162(8) Uiso 0.25 1 d PD B 2
C5S C 1.108(2) 0.4839(6) 0.3828(6) 0.124(12) Uani 0.50 1 d PD . .
H5SA H 1.1659 0.4644 0.4024 0.149 Uiso 0.50 1 calc PR B 1

loop_
_atom_site_aniso_label
_atom_site_aniso_U_11
_atom_site_aniso_U_22
_atom_site_aniso_U_33
_atom_site_aniso_U_23
_atom_site_aniso_U_13
_atom_site_aniso_U_12
Cd1 0.0255(3) 0.0308(3) 0.0243(2) -0.00941(19) 0.00046(18) -0.0089(2)
Cd2 0.0262(3) 0.0256(2) 0.0247(2) -0.00902(19) -0.00067(18) -0.00658(19)
O1 0.072(4) 0.066(4) 0.053(4) 0.020(3) -0.036(3) -0.047(3)
O2 0.034(3) 0.041(3) 0.036(3) -0.004(2) -0.005(2) -0.017(2)
O3 0.029(3) 0.024(2) 0.030(2) -0.0050(19) -0.0018(19) -0.005(2)
O4 0.027(2) 0.025(2) 0.019(2) 0.0009(17) 0.0030(17) -0.0199(18)
O5 0.068(4) 0.050(3) 0.039(3) 0.000(3) -0.014(3) -0.032(3)
O6 0.035(3) 0.055(3) 0.039(3) -0.002(2) -0.003(2) -0.025(2)
O7 0.027(3) 0.040(3) 0.032(3) -0.012(2) -0.003(2) -0.007(2)
O8 0.035(3) 0.031(2) 0.030(3) -0.010(2) -0.006(2) -0.009(2)
N1 0.021(3) 0.039(3) 0.030(3) -0.015(2) -0.002(2) -0.010(2)
N2 0.031(3) 0.037(3) 0.034(3) -0.015(3) 0.002(2) -0.013(3)
N3 0.038(3) 0.028(3) 0.024(3) -0.006(2) 0.006(2) -0.016(3)
N4 0.029(3) 0.037(3) 0.026(3) -0.010(2) -0.006(2) -0.006(2)
N5 0.021(3) 0.050(4) 0.032(3) -0.017(3) 0.003(2) -0.012(3)
N6 0.024(3) 0.043(3) 0.037(3) -0.012(3) -0.001(2) -0.017(3)
N7 0.028(3) 0.031(3) 0.031(3) -0.016(2) 0.005(2) -0.014(2)
N8 0.035(3) 0.023(3) 0.024(3) -0.008(2) -0.001(2) -0.011(2)
C1 0.025(3) 0.032(4) 0.030(3) -0.015(3) 0.002(3) -0.006(3)
C2 0.025(3) 0.042(4) 0.032(4) -0.018(3) 0.000(3) -0.008(3)
C3 0.021(4) 0.075(6) 0.054(5) -0.039(5) -0.002(3) 0.001(4)
C4 0.030(4) 0.081(6) 0.052(5) -0.040(5) -0.012(4) -0.009(4)
C5 0.020(3) 0.053(4) 0.040(4) -0.023(3) -0.004(3) -0.007(3)
C6 0.032(4) 0.059(5) 0.041(4) -0.031(4) -0.003(3) -0.011(4)
C7 0.035(4) 0.094(7) 0.064(6) -0.050(5) -0.007(4) -0.021(4)
C8 0.034(4) 0.059(5) 0.036(4) -0.023(4) -0.001(3) -0.007(4)
C9 0.023(4) 0.052(4) 0.041(4) -0.026(4) 0.006(3) -0.018(3)
C10 0.027(4) 0.069(6) 0.061(5) -0.023(4) 0.007(4) -0.026(4)
C11 0.045(5) 0.056(5) 0.043(4) -0.005(4) 0.004(4) -0.034(4)
C12 0.037(4) 0.042(4) 0.034(4) -0.018(3) 0.000(3) -0.018(3)
C13 0.043(4) 0.039(4) 0.031(4) -0.014(3) 0.002(3) -0.018(3)
C14 0.038(4) 0.031(4) 0.022(3) -0.006(3) 0.003(3) -0.005(3)
C15 0.064(6) 0.038(4) 0.035(4) -0.008(3) -0.002(4) -0.009(4)
C16 0.071(6) 0.030(4) 0.042(5) -0.006(3) 0.001(4) 0.000(4)
C17 0.053(5) 0.041(5) 0.043(5) -0.002(4) -0.004(4) 0.012(4)
C18 0.034(4) 0.046(5) 0.041(4) -0.008(4) 0.003(3) -0.007(3)
C19 0.037(4) 0.032(4) 0.026(4) -0.008(3) -0.001(3) 0.000(3)
C20 0.021(3) 0.041(4) 0.027(3) -0.011(3) 0.002(3) -0.008(3)
C21 0.030(4) 0.042(4) 0.030(4) -0.013(3) -0.004(3) -0.013(3)
C22 0.022(4) 0.062(5) 0.034(4) -0.021(4) 0.005(3) -0.013(3)
C23 0.028(4) 0.050(4) 0.029(4) -0.010(3) 0.003(3) -0.018(3)
C24 0.028(4) 0.046(4) 0.022(3) -0.005(3) 0.001(3) -0.019(3)
C25 0.036(4) 0.048(4) 0.038(4) -0.016(3) 0.002(3) -0.017(3)
C26 0.041(5) 0.058(5) 0.054(5) -0.019(4) 0.015(4) -0.028(4)
C27 0.051(5) 0.053(5) 0.036(4) -0.008(4) -0.003(4) -0.010(4)
C28 0.029(4) 0.037(4) 0.044(4) -0.014(3) 0.004(3) -0.021(3)
C29 0.029(4) 0.060(5) 0.048(5) -0.027(4) -0.002(3) -0.009(4)
C30 0.041(4) 0.059(5) 0.038(4) -0.021(4) -0.004(3) -0.020(4)
C31 0.047(4) 0.037(4) 0.037(4) -0.018(3) -0.007(3) -0.014(3)
C32 0.037(4) 0.037(4) 0.034(4) -0.017(3) 0.004(3) -0.018(3)
C33 0.031(4) 0.036(4) 0.031(4) -0.015(3) 0.011(3) -0.015(3)
C34 0.036(4) 0.058(5) 0.062(5) -0.045(4) 0.004(4) -0.013(4)
C35 0.046(5) 0.072(6) 0.065(6) -0.056(5) 0.004(4) -0.015(4)
C36 0.041(4) 0.060(5) 0.046(5) -0.033(4) 0.008(4) -0.016(4)
C37 0.037(4) 0.035(4) 0.039(4) -0.016(3) -0.004(3) -0.011(3)
C38 0.029(4) 0.024(3) 0.036(4) -0.013(3) -0.002(3) -0.009(3)
C39 0.029(4) 0.038(4) 0.025(3) -0.003(3) -0.001(3) -0.009(3)
C40 0.042(5) 0.092(7) 0.044(5) 0.014(5) -0.006(4) -0.029(5)
C41 0.025(3) 0.025(3) 0.018(3) -0.001(2) 0.010(2) -0.020(2)
C42 0.042(4) 0.051(5) 0.026(4) -0.011(3) 0.006(3) -0.012(4)
C43 0.048(5) 0.046(5) 0.033(4) -0.009(3) -0.008(3) -0.012(4)
C44 0.101(9) 0.085(7) 0.043(5) 0.007(5) -0.021(5) -0.040(7)
C45 0.029(4) 0.033(4) 0.034(4) -0.011(3) -0.003(3) -0.013(3)
C46 0.037(4) 0.058(5) 0.052(5) -0.016(4) -0.015(4) 0.001(4)
Cd3 0.0225(2) 0.0137(2) 0.0263(2) -0.00422(17) -0.00433(18) -0.00472(17)
Cd4 0.0231(2) 0.0156(2) 0.0292(3) -0.00307(18) -0.00281(18) -0.00686(18)
N9 0.025(3) 0.023(3) 0.028(3) -0.007(2) -0.001(2) -0.006(2)
N10 0.038(3) 0.016(2) 0.030(3) -0.009(2) -0.008(2) -0.009(2)
N11 0.023(3) 0.018(2) 0.030(3) -0.008(2) -0.010(2) -0.001(2)
N12 0.019(3) 0.019(2) 0.024(3) -0.001(2) -0.001(2) -0.006(2)
N13 0.019(3) 0.020(2) 0.027(3) -0.008(2) -0.001(2) -0.006(2)
N14 0.026(3) 0.012(2) 0.033(3) -0.008(2) 0.004(2) -0.006(2)
N15 0.036(3) 0.016(3) 0.033(3) -0.006(2) -0.012(2) -0.005(2)
N16 0.031(3) 0.015(2) 0.028(3) 0.000(2) -0.003(2) -0.007(2)
O9 0.034(3) 0.023(2) 0.034(3) -0.0087(19) -0.010(2) -0.0022(19)
O10 0.025(3) 0.037(3) 0.036(3) -0.004(2) -0.002(2) -0.004(2)
O11 0.028(2) 0.019(2) 0.032(2) -0.0011(18) -0.0048(19) -0.0102(18)
O12 0.018(2) 0.016(2) 0.030(2) -0.0052(17) 0.0005(18) -0.0073(17)
O13 0.031(3) 0.035(3) 0.053(3) -0.019(2) -0.006(2) -0.007(2)
O14 0.039(3) 0.032(3) 0.041(3) -0.002(2) -0.014(2) -0.007(2)
O15 0.029(2) 0.0124(19) 0.023(2) -0.0009(16) -0.0018(18) -0.0059(17)
O16 0.029(2) 0.018(2) 0.036(3) -0.0049(19) -0.007(2) -0.0046(18)
C47 0.020(3) 0.028(3) 0.036(4) 0.002(3) -0.001(3) -0.019(3)
C48 0.026(4) 0.034(4) 0.032(4) -0.010(3) -0.003(3) -0.010(3)
C49 0.028(4) 0.044(4) 0.067(5) -0.026(4) -0.004(4) -0.004(3)
C50 0.039(4) 0.033(4) 0.065(5) -0.025(4) 0.000(4) -0.007(3)
C51 0.039(4) 0.024(3) 0.028(3) -0.004(3) -0.004(3) -0.009(3)
C52 0.040(4) 0.030(4) 0.033(4) -0.006(3) -0.008(3) -0.013(3)
C53 0.062(5) 0.052(5) 0.033(4) -0.008(3) -0.010(4) -0.026(4)
C54 0.040(4) 0.029(4) 0.056(5) 0.001(3) -0.023(4) -0.012(3)
C55 0.028(3) 0.022(3) 0.028(3) -0.004(3) -0.006(3) -0.008(3)
C56 0.035(4) 0.028(3) 0.034(4) -0.014(3) -0.007(3) -0.008(3)
C57 0.034(4) 0.019(3) 0.036(4) -0.013(3) -0.005(3) -0.005(3)
C58 0.022(3) 0.020(3) 0.035(4) -0.012(3) -0.008(3) 0.001(2)
C59 0.018(3) 0.016(3) 0.036(4) -0.012(3) -0.004(3) -0.001(2)
C60 0.028(3) 0.017(3) 0.030(3) -0.005(3) -0.008(3) -0.005(3)
C61 0.045(4) 0.013(3) 0.033(4) -0.006(3) -0.009(3) 0.000(3)
C62 0.040(4) 0.017(3) 0.047(4) -0.002(3) -0.012(3) -0.002(3)
C63 0.043(4) 0.021(3) 0.034(4) 0.006(3) -0.009(3) -0.014(3)
C64 0.033(4) 0.025(3) 0.031(4) -0.005(3) -0.006(3) -0.005(3)
C65 0.020(3) 0.016(3) 0.032(3) -0.003(2) -0.002(3) -0.008(2)
C66 0.026(3) 0.021(3) 0.024(3) -0.003(3) -0.002(3) -0.006(3)
C67 0.038(4) 0.020(3) 0.024(3) -0.007(3) -0.002(3) -0.007(3)
C68 0.042(4) 0.027(3) 0.030(4) -0.005(3) -0.002(3) -0.010(3)
C69 0.050(5) 0.029(4) 0.030(4) -0.015(3) 0.003(3) -0.012(3)
C70 0.026(3) 0.015(3) 0.030(3) -0.008(3) 0.011(3) -0.007(3)
C71 0.023(3) 0.019(3) 0.037(4) -0.008(3) 0.006(3) -0.004(3)
C72 0.033(4) 0.027(4) 0.051(5) -0.016(3) 0.009(3) -0.002(3)
C73 0.020(3) 0.028(3) 0.045(4) -0.005(3) -0.002(3) -0.008(3)
C74 0.033(4) 0.013(3) 0.032(4) 0.002(3) -0.008(3) -0.003(3)
C75 0.042(4) 0.016(3) 0.032(4) -0.005(3) -0.002(3) -0.001(3)
C76 0.057(5) 0.018(3) 0.042(4) -0.006(3) -0.006(4) -0.013(3)
C77 0.034(4) 0.017(3) 0.027(3) 0.001(2) 0.000(3) -0.013(3)
C78 0.032(4) 0.019(3) 0.038(4) -0.006(3) -0.001(3) -0.015(3)
C79 0.019(3) 0.023(3) 0.035(4) 0.008(3) -0.005(3) -0.017(3)
C80 0.042(4) 0.025(3) 0.041(4) -0.001(3) -0.015(3) -0.014(3)
C81 0.034(4) 0.031(4) 0.058(5) 0.003(3) -0.013(4) -0.024(3)
C82 0.034(4) 0.027(4) 0.052(5) 0.003(3) -0.010(3) -0.016(3)
C83 0.025(3) 0.029(3) 0.036(4) 0.001(3) 0.004(3) -0.014(3)
C84 0.033(4) 0.024(3) 0.035(4) -0.003(3) -0.016(3) -0.003(3)
C85 0.022(3) 0.017(3) 0.036(4) -0.001(3) -0.008(3) -0.010(3)
C86 0.043(5) 0.033(4) 0.063(5) -0.010(4) -0.030(4) -0.002(3)
C87 0.035(4) 0.023(3) 0.023(3) -0.006(3) 0.001(3) -0.010(3)
C88 0.051(5) 0.035(4) 0.045(4) -0.009(3) -0.017(4) -0.020(3)
C89 0.023(4) 0.019(3) 0.056(5) -0.009(3) -0.011(3) -0.011(3)
C90 0.031(4) 0.055(5) 0.060(5) -0.005(4) -0.020(4) -0.008(4)
C91 0.034(4) 0.018(3) 0.027(3) -0.009(3) -0.010(3) 0.004(3)
C92 0.031(4) 0.021(3) 0.058(5) -0.005(3) -0.008(3) -0.002(3)
Cl1 0.0760(17) 0.0636(15) 0.101(2) -0.0247(14) -0.0216(15) -0.0303(13)
Cl2 0.133(3) 0.0937(19) 0.0657(16) 0.0005(14) -0.0289(16) -0.086(2)
Cl3 0.0680(18) 0.0823(19) 0.110(2) -0.0202(17) -0.0013(16) -0.0230(15)
Cl4 0.0537(13) 0.0632(13) 0.0437(11) 0.0007(10) 0.0031(9) -0.0161(11)
Cl5 0.0533(13) 0.0650(14) 0.0629(14) -0.0245(12) 0.0023(11) -0.0053(11)
Cl6 0.0874(19) 0.105(2) 0.0587(15) 0.0146(14) -0.0343(14) -0.0491(17)
Cl7 0.0722(17) 0.0504(14) 0.101(2) 0.0161(14) 0.0064(15) -0.0015(12)
Cl8 0.038(2) 0.126(4) 0.072(3) 0.028(3) -0.012(2) -0.006(3)
Cl9 0.082(4) 0.078(5) 0.199(8) -0.098(6) -0.053(6) 0.021(3)
Cl8' 0.047(4) 0.232(13) 0.067(5) -0.065(7) -0.012(3) -0.003(6)
Cl9' 0.082(7) 0.047(4) 0.210(13) 0.016(7) -0.073(9) -0.017(4)
Cl10 0.175(4) 0.123(3) 0.074(2) -0.017(2) -0.011(2) -0.070(3)
Cl11 0.0667(18) 0.085(2) 0.137(3) -0.0206(19) -0.0173(18) -0.0260(15)
Cl12 0.080(2) 0.0627(18) 0.252(5) -0.042(2) -0.036(3) -0.0212(16)
C1S 0.070(6) 0.075(6) 0.039(4) -0.009(4) -0.003(4) -0.052(5)
C2S 0.049(5) 0.037(4) 0.060(5) 0.014(4) -0.017(4) -0.003(4)
C3S 0.035(5) 0.070(6) 0.070(6) -0.029(5) -0.008(4) -0.014(4)
C4S 0.051(5) 0.053(5) 0.088(7) -0.008(5) -0.039(5) -0.004(4)
Cl15 0.103(4) 0.066(3) 0.076(3) -0.022(3) 0.004(3) -0.040(3)
Cl14 0.167(6) 0.042(3) 0.072(3) -0.011(2) -0.048(4) -0.009(3)
C5S 0.22(4) 0.064(15) 0.060(15) 0.014(12) -0.016(19) -0.040(19)

loop_
_geom_bond_atom_site_label_1
_geom_bond_atom_site_label_2
_geom_bond_distance
_geom_bond_site_symmetry_2
_geom_bond_publ_flag
Cd1 O2 2.283(5) . ?
Cd1 N4 2.301(5) . ?
Cd1 O8 2.391(4) . ?
Cd1 N3 2.399(5) . ?
Cd1 O3 2.418(4) . ?
Cd1 O1 2.451(5) . ?
Cd1 O4 2.473(4) . ?
Cd1 C39 2.721(7) . ?
Cd2 N8 2.294(5) . ?
Cd2 O5 2.317(5) . ?
Cd2 O7 2.357(5) . ?
Cd2 O6 2.374(5) . ?
Cd2 N7 2.393(5) . ?
Cd2 O4 2.434(4) . ?
Cd2 O8 2.491(5) . ?
Cd2 C43 2.693(8) . ?
O1 C39 1.220(9) . ?
O2 C39 1.267(8) . ?
O3 C41 1.255(8) . ?
O4 C41 1.280(7) . ?
O5 C43 1.239(9) . ?
O6 C43 1.252(9) . ?
O7 C45 1.231(8) . ?
O8 C45 1.272(8) . ?
N1 C5 1.358(8) . ?
N1 C2 1.368(8) . ?
N2 C9 1.349(9) . ?
N2 C12 1.374(9) . ?
N3 C13 1.303(9) . ?
N3 C14 1.395(9) . ?
N4 C20 1.331(8) . ?
N4 C19 1.425(9) . ?
N5 C24 1.357(9) . ?
N5 C21 1.372(9) . ?
N6 C28 1.337(9) . ?
N6 C31 1.377(9) . ?
N7 C32 1.308(9) . ?
N7 C33 1.413(8) . ?
N8 C1 1.299(8) . ?
N8 C38 1.438(8) . ?
C1 C2 1.423(9) . ?
C2 C3 1.385(10) . ?
C3 C4 1.392(11) . ?
C4 C5 1.386(10) . ?
C5 C6 1.514(9) . ?
C6 C9 1.488(11) . ?
C6 C8 1.541(11) . ?
C6 C7 1.551(10) . ?
C9 C10 1.385(11) . ?
C10 C11 1.393(12) . ?
C11 C12 1.386(10) . ?
C12 C13 1.408(10) . ?
C14 C15 1.408(10) . ?
C14 C19 1.423(10) . ?
C15 C16 1.363(12) . ?
C16 C17 1.390(13) . ?
C17 C18 1.370(12) . ?
C18 C19 1.388(10) . ?
C20 C21 1.395(10) . ?
C21 C22 1.395(10) . ?
C22 C23 1.389(11) . ?
C23 C24 1.378(9) . ?
C24 C25 1.509(10) . ?
C25 C28 1.524(10) . ?
C25 C26 1.541(10) . ?
C25 C27 1.544(11) . ?
C28 C29 1.380(10) . ?
C29 C30 1.381(10) . ?
C30 C31 1.391(11) . ?
C31 C32 1.421(10) . ?
C33 C38 1.390(9) . ?
C33 C34 1.407(9) . ?
C34 C35 1.361(11) . ?
C35 C36 1.390(11) . ?
C36 C37 1.385(10) . ?
C37 C38 1.398(9) . ?
C39 C40 1.486(10) . ?
C41 C42 1.488(9) . ?
C43 C44 1.524(11) . ?
C45 C46 1.499(10) . ?
Cd3 N11 2.286(5) . ?
Cd3 O9 2.336(4) . ?
Cd3 O10 2.372(5) . ?
Cd3 O11 2.401(4) . ?
Cd3 N12 2.429(5) . ?
Cd3 O12 2.431(4) . ?
Cd3 O15 2.444(4) . ?
Cd3 C85 2.706(6) . ?
Cd4 O14 2.272(5) . ?
Cd4 N15 2.324(5) . ?
Cd4 N16 2.370(5) . ?
Cd4 O15 2.383(4) . ?
Cd4 O16 2.455(4) . ?
Cd4 O12 2.459(4) . ?
Cd4 O13 2.518(5) . ?
Cd4 C89 2.739(7) . ?
N9 C48 1.359(8) . ?
N9 C51 1.363(8) . ?
N10 C55 1.353(8) . ?
N10 C58 1.373(8) . ?
N11 C59 1.308(8) . ?
N11 C60 1.432(8) . ?
N12 C66 1.282(8) . ?
N12 C65 1.427(7) . ?
N13 C70 1.363(7) . ?
N13 C67 1.384(8) . ?
N14 C74 1.358(8) . ?
N14 C77 1.367(8) . ?
N15 C78 1.309(8) . ?
N15 C79 1.429(8) . ?
N16 C47 1.283(8) . ?
N16 C84 1.406(8) . ?
O9 C85 1.251(8) . ?
O10 C85 1.246(8) . ?
O11 C87 1.252(7) . ?
O12 C87 1.271(8) . ?
O13 C89 1.253(8) . ?
O14 C89 1.240(9) . ?
O15 C91 1.285(8) . ?
O16 C91 1.234(8) . ?
C47 C48 1.435(9) . ?
C48 C49 1.372(10) . ?
C49 C50 1.392(11) . ?
C50 C51 1.369(10) . ?
C51 C52 1.514(10) . ?
C52 C55 1.509(9) . ?
C52 C53 1.528(10) . ?
C52 C54 1.537(10) . ?
C55 C56 1.390(9) . ?
C56 C57 1.393(10) . ?
C57 C58 1.396(9) . ?
C58 C59 1.393(9) . ?
C60 C65 1.386(9) . ?
C60 C61 1.406(8) . ?
C61 C62 1.372(10) . ?
C62 C63 1.374(10) . ?
C63 C64 1.392(9) . ?
C64 C65 1.400(9) . ?
C66 C67 1.421(8) . ?
C67 C68 1.387(9) . ?
C68 C69 1.404(10) . ?
C69 C70 1.393(10) . ?
C70 C71 1.506(9) . ?
C71 C74 1.519(9) . ?
C71 C72 1.533(9) . ?
C71 C73 1.540(10) . ?
C74 C75 1.383(9) . ?
C75 C76 1.393(10) . ?
C76 C77 1.386(9) . ?
C77 C78 1.378(9) . ?
C79 C84 1.388(9) . ?
C79 C80 1.415(9) . ?
C80 C81 1.365(10) . ?
C81 C82 1.371(11) . ?
C82 C83 1.368(10) . ?
C83 C84 1.407(9) . ?
C85 C86 1.495(9) . ?
C87 C88 1.493(9) . ?
C89 C90 1.502(9) . ?
C91 C92 1.494(8) . ?
Cl1 C1S 1.743(10) . ?
Cl2 C1S 1.744(8) . ?
Cl3 C1S 1.735(10) . ?
Cl4 C2S 1.740(9) . ?
Cl5 C2S 1.766(9) . ?
Cl6 C2S 1.754(10) . ?
Cl7 C3S 1.742(9) . ?
Cl8 C3S 1.779(11) . ?
Cl9 C3S 1.774(10) . ?
Cl8' C3S 1.809(12) . ?
Cl9' C3S 1.530(14) . ?
Cl10 C4S 1.774(11) . ?
Cl11 C4S 1.743(11) . ?
Cl12 C4S 1.721(10) . ?
Cl15 C5S 1.666(9) . ?
Cl14 C5S 1.672(9) . ?
Cl13 C5S 1.680(10) . ?
Cl23 C5S 1.657(10) . ?
